data_2106757
loop_
_publ_author_name
'Fernandez, M.E.'
'Ascencio, J.A.'
'Zorrilla-Cangas, C.'
'Garcia-Garcia, R.'
'Reyes-Gasga, J.'

_publ_section_title
;
 New model for the hydroxyapatite - octacalcium phosphate interface
;
_journal_name_full 'Acta Crystallographica B (39,1983-)'
_journal_page_first 175
_journal_page_last 181
_journal_volume 59
_journal_year 2003
_chemical_formula_sum 'Ca10 H O17 P4'
_chemical_name_systematic 'Ca10 (P O4)4 (O H)'
_space_group_IT_number 1
_symmetry_space_group_name_Hall 'P 1'
_symmetry_space_group_name_H-M 'P 1'
_cell_angle_alpha 90.13
_cell_angle_beta 92.13
_cell_angle_gamma 108.36
_cell_formula_units_Z 1
_cell_length_a 22
_cell_length_b 9.63
_cell_length_c 6.87
_cell_volume 1380.284
_citation_journal_id_ASTM ASBSDK
_cod_data_source_file Fernandez_ASBSDK_2003_1893.cif
_cod_data_source_block H1Ca10O17P4
_cod_original_formula_sum 'H1 Ca10 O17 P4'
_cod_database_code 2106757

loop_
_symmetry_equiv_pos_as_xyz
x,y,z

loop_
_atom_site_label
_atom_site_type_symbol
_atom_site_fract_x
_atom_site_fract_y
_atom_site_fract_z
_atom_site_occupancy
_atom_site_U_iso_or_equiv
O5 O 0.006 0.163 0.756 1 0.0
O6 O -0.06 0.658 0.93 1 0.0
O13 O -0.092 -0.026 0.43 1 0.0
O1 O 0.088 0.03 0.567 1 0.0
O11 O -0.008 -0.152 0.25 1 0.0
Ca9 Ca -0.064 0.253 -0.001 1 0.0
Ca6 Ca -0.094 0.625 0.25 1 0.0
O4 O 0.03 0.575 0.75 1 0.0
P4 P -0.051 -0.026 0.25 1 0.0
Ca1 Ca 0.092 0.126 0.25 1 0.0
O2 O -0.066 0.429 0.75 1 0.0
Ca4 Ca 0.089 0.371 0.75 1 0.0
P2 P -0.04 0.577 0.75 1 0.0
P3 P 0.036 0.419 0.25 1 0.0
P1 P 0.048 0.034 0.752 1 0.0
O7 O 0.01 -0.1 0.756 1 0.0
O10 O 0.056 0.338 0.43 1 0.0
Ca5 Ca 0.06 0.743 0.499 1 0.0
O9 O -0.035 0.421 0.25 1 0.0
Ca8 Ca -0.064 0.253 0.501 1 0.0
Ca3 Ca -0.096 0.87 0.75 1 0.0
O3 O 0.092 0.033 0.93 1 0.0
O8 O 0.062 0.567 0.25 1 0.0
Ca7 Ca 0.06 0.743 0.001 1 0.0
O15 O 0.056 0.338 0.07 1 0.0
O14 O -0.142 0.228 0.25 1 0.0
O17 O -0.06 0.658 0.57 1 0.0
O12 O -0.015 0.112 0.25 1 0.0
O16 O -0.092 -0.026 0.07 1 0.0
Ca10 Ca -0.096 -0.109 0.75 1 0.0
Ca2 Ca -0.064 0.253 0.999 1 0.0
